data_1553506
loop_
_publ_author_name
'Chen, Zhen'
'Huo, Yuwen'
'An, Ping'
'Wang, Xichao'
'Song, Chun'
'Ma, Yudao'

_publ_section_title
;
 [2.2]Paracyclophane-based N-heterocyclic carbene as efficient catalyst or
 as ligand for copper catalyst for asymmetric \a-silylation of
 N-tosylaldimines
;
_journal_issue 12
_journal_name_full 'Organic Chemistry Frontiers'
_journal_page_first 1725
_journal_paper_doi 10.1039/C6QO00386A
_journal_volume 3
_journal_year 2016
_chemical_formula_sum 'C31 H27 N2 O2'
_chemical_formula_weight 459.54
_space_group_IT_number 19
_space_group_name_Hall 'P 2ac 2ab'
_space_group_name_H-M_alt 'P 21 21 21'
_symmetry_cell_setting orthorhombic
_symmetry_space_group_name_H-M 'P 21 21 21'
_atom_sites_solution_hydrogens geom
_atom_sites_solution_primary direct
_atom_sites_solution_secondary difmap
_audit_creation_method SHELXL-97
_audit_update_record
;
2016-06-06 deposited with the CCDC.
2016-09-27 downloaded from the CCDC.
;
_cell_angle_alpha 90.00
_cell_angle_beta 90.00
_cell_angle_gamma 90.00
_cell_formula_units_Z 8
_cell_length_a 8.681(7)
_cell_length_b 17.323(14)
_cell_length_c 32.77(3)
_cell_measurement_reflns_used 2639
_cell_measurement_temperature 293(2)
_cell_measurement_theta_max 18.49
_cell_measurement_theta_min 2.34
_cell_volume 4928(7)
_computing_cell_refinement 'APEX2 (Bruker,2005)'
_computing_data_collection 'APEX2 (Bruker,2005)'
_computing_data_reduction 'SAINT (Bruker, 2005)'
_computing_molecular_graphics 'DIAMOND (Brandenburg, 2008)'
_computing_structure_refinement 'SHELXL-97 (Sheldrick, 1997)'
_computing_structure_solution 'SHELXS-97 (Sheldrick, 1990)'
_diffrn_ambient_temperature 293(2)
_diffrn_measured_fraction_theta_full 0.999
_diffrn_measured_fraction_theta_max 0.999
_diffrn_measurement_device_type 'CCD area detector'
_diffrn_radiation_monochromator graphite
_diffrn_radiation_source 'fine-focus sealed tube'
_diffrn_radiation_type MoK\a
_diffrn_radiation_wavelength 0.71073
_diffrn_reflns_av_R_equivalents 0.0688
_diffrn_reflns_av_sigmaI/netI 0.0869
_diffrn_reflns_limit_h_max 9
_diffrn_reflns_limit_h_min -10
_diffrn_reflns_limit_k_max 20
_diffrn_reflns_limit_k_min -19
_diffrn_reflns_limit_l_max 38
_diffrn_reflns_limit_l_min -27
_diffrn_reflns_number 24538
_diffrn_reflns_theta_full 25.00
_diffrn_reflns_theta_max 25.00
_diffrn_reflns_theta_min 1.71
_exptl_absorpt_coefficient_mu 0.078
_exptl_absorpt_correction_T_max 0.9923
_exptl_absorpt_correction_T_min 0.9892
_exptl_absorpt_correction_type multi-scan
_exptl_absorpt_process_details SADABS
_exptl_crystal_colour yellow
_exptl_crystal_density_diffrn 1.239
_exptl_crystal_density_method 'not measured'
_exptl_crystal_description block
_exptl_crystal_F_000 1944
_exptl_crystal_size_max 0.14
_exptl_crystal_size_mid 0.11
_exptl_crystal_size_min 0.10
_refine_diff_density_max 0.213
_refine_diff_density_min -0.159
_refine_diff_density_rms 0.033
_refine_ls_abs_structure_details 'Flack H D (1983), Acta Cryst. A39, 876-881'
_refine_ls_abs_structure_Flack -1.2(17)
_refine_ls_extinction_coef 0.0055(5)
_refine_ls_extinction_expression Fc^*^=kFc[1+0.001xFc^2^\l^3^/sin(2\q)]^-1/4^
_refine_ls_extinction_method SHELXL
_refine_ls_goodness_of_fit_ref 0.974
_refine_ls_hydrogen_treatment mixed
_refine_ls_matrix_type full
_refine_ls_number_parameters 634
_refine_ls_number_reflns 8677
_refine_ls_number_restraints 0
_refine_ls_restrained_S_all 0.974
_refine_ls_R_factor_all 0.1149
_refine_ls_R_factor_gt 0.0538
_refine_ls_shift/su_max 0.001
_refine_ls_shift/su_mean 0.000
_refine_ls_structure_factor_coef Fsqd
_refine_ls_weighting_details 'calc w=1/[\s^2^(Fo^2^)+(0.0504P)^2^+0.0000P] where P=(Fo^2^+2Fc^2^)/3'
_refine_ls_weighting_scheme calc
_refine_ls_wR_factor_gt 0.1064
_refine_ls_wR_factor_ref 0.1312
_reflns_number_gt 4857
_reflns_number_total 8677
_reflns_threshold_expression >2sigma(I)
_cod_data_source_file c6qo00386a2.cif
_cod_data_source_block test
_cod_depositor_comments
;

2022-04-28
Z value and formula fixed to values more according to usual
chemical conventions.                 miguel
;
_cod_original_formula_sum 'C62 H54 N4 O4'
_cod_original_formula_weight 919.09
_cod_original_formula_units_Z 4
_cod_original_cell_volume 4929(7)
_cod_original_sg_symbol_H-M P2(1)2(1)2(1)
_cod_database_code 1553506

loop_
_symmetry_equiv_pos_as_xyz
'x, y, z'
'-x+1/2, -y, z+1/2'
'x+1/2, -y+1/2, -z'
'-x, y+1/2, -z+1/2'

loop_
_atom_site_label
_atom_site_type_symbol
_atom_site_fract_x
_atom_site_fract_y
_atom_site_fract_z
_atom_site_U_iso_or_equiv
_atom_site_adp_type
_atom_site_occupancy
_atom_site_symmetry_multiplicity
_atom_site_calc_flag
_atom_site_refinement_flags
N4 N 0.8417(3) 0.45598(16) 0.57859(8) 0.0548(8) Uani 1 1 d .
O1 O 0.9232(3) 0.43584(15) 0.28558(8) 0.0703(8) Uani 1 1 d .
N3 N 0.7469(3) 0.51509(16) 0.56595(9) 0.0560(8) Uani 1 1 d .
N1 N 0.5731(3) 0.32519(16) 0.22901(10) 0.0575(8) Uani 1 1 d .
O3 O 0.3861(3) 0.37362(17) 0.58631(9) 0.0792(8) Uani 1 1 d .
N2 N 0.4624(3) 0.37417(16) 0.24473(10) 0.0594(8) Uani 1 1 d .
C44 C 0.8126(4) 0.41878(19) 0.61524(10) 0.0482(9) Uani 1 1 d .
C37 C 0.7771(4) 0.5438(2) 0.52998(11) 0.0530(9) Uani 1 1 d .
C45 C 0.6818(4) 0.43644(18) 0.63898(10) 0.0507(9) Uani 1 1 d .
H45 H 0.6209 0.4785 0.6319 0.061 Uiso 1 1 calc R
C7 C 0.5625(4) 0.31157(19) 0.19018(12) 0.0544(9) Uani 1 1 d .
O4 O 0.6191(4) 0.28462(17) 0.74456(9) 0.0946(10) Uani 1 1 d .
C23 C 0.8130(4) 0.4925(2) 0.29100(12) 0.0575(10) Uani 1 1 d .
C6 C 0.6805(4) 0.2618(2) 0.17119(11) 0.0539(9) Uani 1 1 d .
C18 C 0.5953(4) 0.40062(19) 0.35155(11) 0.0528(9) Uani 1 1 d .
C19 C 0.5789(4) 0.36920(18) 0.31266(11) 0.0509(9) Uani 1 1 d .
H19 H 0.6420 0.3284 0.3048 0.061 Uiso 1 1 calc R
C48 C 0.8815(5) 0.32512(19) 0.66403(11) 0.0563(10) Uani 1 1 d .
H48 H 0.9555 0.2916 0.6744 0.068 Uiso 1 1 calc R
C49 C 0.9046(4) 0.3562(2) 0.62565(10) 0.0504(9) Uani 1 1 d .
C47 C 0.7536(5) 0.3415(2) 0.68779(10) 0.0543(9) Uani 1 1 d .
C38 C 0.9046(5) 0.5126(2) 0.50378(10) 0.0557(10) Uani 1 1 d .
C14 C 0.4700(4) 0.3975(2) 0.28527(12) 0.0532(9) Uani 1 1 d .
C8 C 0.4369(4) 0.3463(2) 0.16503(11) 0.0555(10) Uani 1 1 d .
C22 C 0.7963(4) 0.5173(2) 0.33104(12) 0.0576(10) Uani 1 1 d .
C15 C 0.3763(4) 0.4601(2) 0.29599(13) 0.0583(10) Uani 1 1 d .
C5 C 0.7975(5) 0.2275(2) 0.19384(11) 0.0619(10) Uani 1 1 d .
H5 H 0.8030 0.2366 0.2218 0.074 Uiso 1 1 calc R
C46 C 0.6422(4) 0.3922(2) 0.67263(10) 0.0533(9) Uani 1 1 d .
C24 C 0.7106(4) 0.5151(2) 0.26104(11) 0.0585(10) Uani 1 1 d .
H24 H 0.7214 0.4959 0.2347 0.070 Uiso 1 1 calc R
C56 C 0.4942(5) 0.3169(2) 0.59342(13) 0.0631(11) Uani 1 1 d .
C17 C 0.4790(4) 0.4508(2) 0.36538(12) 0.0568(10) Uani 1 1 d .
C25 C 0.5916(5) 0.5663(2) 0.26981(12) 0.0604(10) Uani 1 1 d .
C52 C 0.7360(5) 0.2529(2) 0.57992(12) 0.0617(10) Uani 1 1 d .
C36 C 0.6790(5) 0.6068(2) 0.51480(12) 0.0581(10) Uani 1 1 d .
C20 C 0.7500(4) 0.3944(2) 0.37213(11) 0.0620(10) Uani 1 1 d .
H20A H 0.8053 0.3506 0.3609 0.074 Uiso 1 1 calc R
H20B H 0.7348 0.3850 0.4010 0.074 Uiso 1 1 calc R
C4 C 0.9048(5) 0.1803(2) 0.17583(13) 0.0702(11) Uani 1 1 d .
H4 H 0.9824 0.1581 0.1915 0.084 Uiso 1 1 calc R
C55 C 0.4817(5) 0.2810(3) 0.63139(12) 0.0656(11) Uani 1 1 d .
C57 C 0.6202(5) 0.3030(2) 0.56829(11) 0.0601(10) Uani 1 1 d .
H57 H 0.6266 0.3278 0.5432 0.072 Uiso 1 1 calc R
O2 O 0.5445(4) 0.4610(2) 0.43641(10) 0.1039(11) Uani 1 1 d .
C39 C 0.8857(5) 0.4432(2) 0.48407(10) 0.0661(11) Uani 1 1 d .
H39 H 0.7916 0.4177 0.4855 0.079 Uiso 1 1 calc R
C26 C 0.5966(5) 0.6039(2) 0.30647(14) 0.0708(12) Uani 1 1 d .
H26 H 0.5326 0.6461 0.3111 0.085 Uiso 1 1 calc R
C16 C 0.3740(4) 0.4791(2) 0.33693(14) 0.0637(10) Uani 1 1 d .
H16 H 0.2978 0.5127 0.3460 0.076 Uiso 1 1 calc R
C50 C 0.9985(4) 0.3123(2) 0.59416(11) 0.0632(11) Uani 1 1 d .
H50A H 1.0691 0.2780 0.6082 0.076 Uiso 1 1 calc R
H50B H 1.0594 0.3488 0.5786 0.076 Uiso 1 1 calc R
C27 C 0.6971(5) 0.5794(2) 0.33696(13) 0.0686(11) Uani 1 1 d .
H27 H 0.6979 0.6051 0.3619 0.082 Uiso 1 1 calc R
C12 C 0.1749(5) 0.3484(3) 0.14199(13) 0.0805(13) Uani 1 1 d .
H12 H 0.0788 0.3248 0.1407 0.097 Uiso 1 1 calc R
C13 C 0.2922(5) 0.3136(2) 0.16309(12) 0.0695(11) Uani 1 1 d .
H13 H 0.2739 0.2670 0.1763 0.083 Uiso 1 1 calc R
C51 C 0.8963(5) 0.2637(2) 0.56395(12) 0.0730(12) Uani 1 1 d .
H51A H 0.8918 0.2897 0.5378 0.088 Uiso 1 1 calc R
H51B H 0.9435 0.2136 0.5598 0.088 Uiso 1 1 calc R
C58 C 0.7354(6) 0.2928(2) 0.72439(12) 0.0754(12) Uani 1 1 d .
H58 H 0.8219 0.2656 0.7329 0.091 Uiso 1 1 calc R
C9 C 0.4598(5) 0.4158(2) 0.14568(13) 0.0828(13) Uani 1 1 d .
H9 H 0.5564 0.4390 0.1462 0.099 Uiso 1 1 calc R
C53 C 0.7060(5) 0.2063(2) 0.61371(13) 0.0695(11) Uani 1 1 d .
H53 H 0.7708 0.1649 0.6194 0.083 Uiso 1 1 calc R
C43 C 1.0439(5) 0.5502(2) 0.50127(11) 0.0749(12) Uani 1 1 d .
H43 H 1.0580 0.5971 0.5145 0.090 Uiso 1 1 calc R
C59 C 0.4740(5) 0.3894(2) 0.68452(11) 0.0702(11) Uani 1 1 d .
H59A H 0.4228 0.4357 0.6749 0.084 Uiso 1 1 calc R
H59B H 0.4655 0.3882 0.7140 0.084 Uiso 1 1 calc R
C40 C 1.0062(6) 0.4110(3) 0.46212(11) 0.0751(12) Uani 1 1 d .
H40 H 0.9932 0.3636 0.4492 0.090 Uiso 1 1 calc R
C54 C 0.5807(5) 0.2207(2) 0.63891(13) 0.0709(11) Uani 1 1 d .
H54 H 0.5634 0.1890 0.6613 0.085 Uiso 1 1 calc R
C1 C 0.6776(5) 0.2476(2) 0.12953(12) 0.0726(12) Uani 1 1 d .
H1 H 0.6020 0.2705 0.1135 0.087 Uiso 1 1 calc R
C29 C 0.3140(4) 0.5162(2) 0.26474(12) 0.0706(11) Uani 1 1 d .
H29A H 0.2406 0.5504 0.2778 0.085 Uiso 1 1 calc R
H29B H 0.2599 0.4877 0.2437 0.085 Uiso 1 1 calc R
C60 C 0.3914(5) 0.3164(2) 0.66613(13) 0.0818(13) Uani 1 1 d .
H60A H 0.3778 0.2782 0.6874 0.098 Uiso 1 1 calc R
H60B H 0.2901 0.3311 0.6564 0.098 Uiso 1 1 calc R
C28 C 0.9458(5) 0.4055(2) 0.24554(12) 0.0785(12) Uani 1 1 d .
H28A H 0.9748 0.4466 0.2274 0.118 Uiso 1 1 calc R
H28B H 0.8519 0.3824 0.2361 0.118 Uiso 1 1 calc R
H28C H 1.0259 0.3673 0.2462 0.118 Uiso 1 1 calc R
C11 C 0.1983(5) 0.4180(3) 0.12268(14) 0.0860(13) Uani 1 1 d .
H11 H 0.1193 0.4416 0.1081 0.103 Uiso 1 1 calc R
C31 C 0.6836(5) 0.6292(2) 0.47464(13) 0.0795(13) Uani 1 1 d .
H31 H 0.7529 0.6055 0.4570 0.095 Uiso 1 1 calc R
C3 C 0.8975(5) 0.1660(2) 0.13477(14) 0.0795(12) Uani 1 1 d .
H3 H 0.9689 0.1332 0.1226 0.095 Uiso 1 1 calc R
C2 C 0.4462(5) 0.5659(2) 0.24447(12) 0.0751(12) Uani 1 1 d .
H2A H 0.4691 0.5452 0.2177 0.090 Uiso 1 1 calc R
H2B H 0.4103 0.6185 0.2410 0.090 Uiso 1 1 calc R
C10 C 0.7853(5) 0.1999(3) 0.11164(13) 0.0817(13) Uani 1 1 d .
H10 H 0.7816 0.1908 0.0837 0.098 Uiso 1 1 calc R
C21 C 0.8509(5) 0.4694(2) 0.36656(12) 0.0706(11) Uani 1 1 d .
H21A H 0.8460 0.5001 0.3913 0.085 Uiso 1 1 calc R
H21B H 0.9575 0.4548 0.3622 0.085 Uiso 1 1 calc R
C41 C 1.1416(6) 0.4480(3) 0.45943(13) 0.0816(13) Uani 1 1 d .
H41 H 1.2210 0.4262 0.4443 0.098 Uiso 1 1 calc R
C30 C 0.4731(6) 0.4828(3) 0.40696(16) 0.0813(13) Uani 1 1 d .
H30 H 0.4071 0.5244 0.4110 0.098 Uiso 1 1 calc R
C1A C 0.3395(6) 0.4513(3) 0.12538(14) 0.0958(15) Uani 1 1 d .
H1A H 0.3557 0.4992 0.1133 0.115 Uiso 1 1 calc R
C35 C 0.5776(6) 0.6446(3) 0.54028(14) 0.0890(14) Uani 1 1 d .
H35 H 0.5735 0.6318 0.5678 0.107 Uiso 1 1 calc R
C32 C 0.5874(6) 0.6861(3) 0.45996(15) 0.0981(16) Uani 1 1 d .
H32 H 0.5926 0.6996 0.4325 0.118 Uiso 1 1 calc R
C61 C 0.3841(6) 0.4089(3) 0.54715(14) 0.0942(14) Uani 1 1 d .
H61A H 0.3724 0.3700 0.5266 0.141 Uiso 1 1 calc R
H61B H 0.4791 0.4361 0.5429 0.141 Uiso 1 1 calc R
H61C H 0.2996 0.4445 0.5456 0.141 Uiso 1 1 calc R
C42 C 1.1652(5) 0.5174(3) 0.47857(13) 0.0877(13) Uani 1 1 d .
H42 H 1.2597 0.5424 0.4766 0.105 Uiso 1 1 calc R
C33 C 0.4847(7) 0.7230(3) 0.48477(18) 0.1003(17) Uani 1 1 d .
H33 H 0.4194 0.7611 0.4748 0.120 Uiso 1 1 calc R
C34 C 0.4820(6) 0.7015(3) 0.52493(19) 0.1106(17) Uani 1 1 d .
H34 H 0.4136 0.7260 0.5425 0.133 Uiso 1 1 calc R

loop_
_atom_site_aniso_label
_atom_site_aniso_U_11
_atom_site_aniso_U_22
_atom_site_aniso_U_33
_atom_site_aniso_U_23
_atom_site_aniso_U_13
_atom_site_aniso_U_12
N4 0.059(2) 0.0430(17) 0.062(2) 0.0088(15) -0.0010(15) 0.0028(16)
O1 0.0583(18) 0.0727(18) 0.0798(19) 0.0009(15) 0.0068(14) 0.0132(16)
N3 0.063(2) 0.0462(18) 0.0587(19) -0.0001(15) 0.0036(15) -0.0006(17)
N1 0.059(2) 0.0484(18) 0.065(2) -0.0013(15) -0.0024(16) 0.0004(17)
O3 0.0512(17) 0.095(2) 0.092(2) 0.0053(17) -0.0046(15) 0.0056(17)
N2 0.056(2) 0.0515(19) 0.071(2) -0.0070(16) 0.0012(16) 0.0030(17)
C44 0.052(2) 0.042(2) 0.051(2) -0.0009(17) -0.0034(18) -0.0073(19)
C37 0.053(2) 0.048(2) 0.057(2) -0.0015(18) 0.0013(19) 0.0000(19)
C45 0.055(2) 0.039(2) 0.059(2) -0.0028(17) 0.0025(18) -0.0009(18)
C7 0.048(2) 0.046(2) 0.070(3) 0.0085(19) -0.007(2) -0.006(2)
O4 0.115(3) 0.094(2) 0.075(2) 0.0123(17) 0.0086(19) -0.024(2)
C23 0.051(2) 0.049(2) 0.073(3) 0.003(2) 0.007(2) -0.008(2)
C6 0.048(2) 0.050(2) 0.064(3) 0.0002(18) -0.0047(19) -0.009(2)
C18 0.055(2) 0.041(2) 0.062(2) 0.0096(18) 0.0099(19) -0.001(2)
C19 0.052(2) 0.0305(19) 0.070(3) 0.0045(18) 0.0045(19) 0.0052(18)
C48 0.055(3) 0.046(2) 0.068(3) -0.0029(19) -0.021(2) -0.0068(19)
C49 0.043(2) 0.049(2) 0.059(2) -0.0036(19) -0.0063(18) -0.0012(19)
C47 0.063(3) 0.047(2) 0.053(2) -0.0008(18) -0.004(2) -0.011(2)
C38 0.059(3) 0.057(2) 0.050(2) 0.0070(18) 0.0000(18) 0.002(2)
C14 0.041(2) 0.038(2) 0.081(3) 0.008(2) 0.003(2) -0.0017(19)
C8 0.048(3) 0.046(2) 0.073(3) 0.0025(19) -0.0091(19) -0.0011(19)
C22 0.049(2) 0.052(2) 0.072(3) 0.003(2) 0.004(2) -0.012(2)
C15 0.045(2) 0.049(2) 0.081(3) 0.010(2) 0.0029(19) 0.001(2)
C5 0.063(3) 0.059(2) 0.064(3) -0.0019(19) -0.007(2) -0.004(2)
C46 0.060(3) 0.050(2) 0.051(2) -0.0033(18) 0.0062(18) -0.009(2)
C24 0.063(3) 0.047(2) 0.065(2) 0.0108(19) 0.011(2) -0.007(2)
C56 0.048(3) 0.058(3) 0.083(3) -0.010(2) -0.011(2) -0.005(2)
C17 0.055(3) 0.047(2) 0.069(3) 0.006(2) 0.015(2) -0.005(2)
C25 0.062(3) 0.045(2) 0.075(3) 0.017(2) 0.008(2) -0.002(2)
C52 0.064(3) 0.048(2) 0.073(3) -0.015(2) -0.008(2) 0.004(2)
C36 0.064(3) 0.045(2) 0.066(3) -0.006(2) -0.003(2) 0.004(2)
C20 0.067(3) 0.055(2) 0.064(2) 0.0048(19) -0.0004(19) 0.003(2)
C4 0.064(3) 0.068(3) 0.079(3) 0.002(2) -0.007(2) 0.009(2)
C55 0.055(3) 0.073(3) 0.069(3) -0.001(2) -0.001(2) -0.021(2)
C57 0.063(3) 0.059(3) 0.058(2) -0.0124(19) -0.005(2) -0.007(2)
O2 0.100(3) 0.128(3) 0.084(2) -0.016(2) 0.0058(19) 0.007(2)
C39 0.069(3) 0.067(3) 0.062(2) -0.008(2) 0.008(2) 0.003(2)
C26 0.071(3) 0.034(2) 0.108(4) 0.008(2) 0.011(3) 0.004(2)
C16 0.044(2) 0.050(2) 0.098(3) 0.002(2) 0.017(2) 0.000(2)
C50 0.050(2) 0.062(3) 0.077(3) 0.001(2) 0.002(2) 0.010(2)
C27 0.072(3) 0.044(2) 0.091(3) -0.005(2) 0.014(2) -0.016(2)
C12 0.056(3) 0.077(3) 0.108(3) 0.014(3) -0.022(2) -0.014(3)
C13 0.064(3) 0.053(2) 0.092(3) 0.013(2) -0.015(2) -0.008(2)
C51 0.073(3) 0.065(3) 0.082(3) -0.017(2) 0.002(2) 0.013(2)
C58 0.097(4) 0.065(3) 0.065(3) -0.001(2) -0.005(2) -0.015(3)
C9 0.065(3) 0.070(3) 0.113(3) 0.037(3) -0.022(3) -0.015(3)
C53 0.083(3) 0.038(2) 0.087(3) -0.010(2) -0.017(3) 0.001(2)
C43 0.079(3) 0.067(3) 0.079(3) 0.002(2) 0.015(2) 0.001(3)
C59 0.068(3) 0.071(3) 0.072(3) -0.001(2) 0.019(2) -0.003(2)
C40 0.083(3) 0.074(3) 0.068(3) -0.009(2) 0.005(2) 0.006(3)
C54 0.072(3) 0.055(3) 0.085(3) 0.004(2) -0.012(3) -0.025(3)
C1 0.073(3) 0.077(3) 0.068(3) -0.003(2) -0.010(2) 0.012(3)
C29 0.055(3) 0.064(3) 0.093(3) 0.008(2) -0.002(2) 0.012(2)
C60 0.064(3) 0.094(3) 0.088(3) 0.011(3) 0.008(2) -0.017(3)
C28 0.067(3) 0.081(3) 0.088(3) -0.011(2) 0.012(2) 0.002(2)
C11 0.059(3) 0.083(3) 0.116(4) 0.021(3) -0.020(3) -0.001(3)
C31 0.096(3) 0.072(3) 0.070(3) -0.005(2) -0.012(2) 0.029(3)
C3 0.071(3) 0.076(3) 0.091(3) -0.011(3) -0.003(3) 0.006(3)
C2 0.080(3) 0.052(2) 0.094(3) 0.020(2) 0.002(2) 0.007(2)
C10 0.085(3) 0.094(3) 0.066(3) -0.011(2) -0.002(3) 0.008(3)
C21 0.067(3) 0.068(3) 0.077(3) -0.008(2) -0.005(2) -0.003(2)
C41 0.075(4) 0.088(4) 0.081(3) -0.002(3) 0.014(2) 0.015(3)
C30 0.078(3) 0.076(3) 0.090(4) -0.004(3) 0.025(3) -0.003(3)
C1A 0.085(4) 0.073(3) 0.129(4) 0.045(3) -0.020(3) -0.012(3)
C35 0.108(4) 0.070(3) 0.089(3) 0.012(2) 0.013(3) 0.034(3)
C32 0.121(4) 0.083(3) 0.090(4) 0.004(3) -0.025(3) 0.023(4)
C61 0.079(3) 0.107(4) 0.097(3) 0.011(3) -0.011(3) 0.019(3)
C42 0.072(3) 0.097(4) 0.094(3) -0.001(3) 0.021(3) -0.004(3)
C33 0.123(5) 0.062(3) 0.117(4) -0.004(3) -0.033(4) 0.024(3)
C34 0.115(4) 0.084(4) 0.133(5) -0.003(3) 0.018(4) 0.044(3)

loop_
_atom_type_symbol
_atom_type_description
_atom_type_scat_dispersion_real
_atom_type_scat_dispersion_imag
_atom_type_scat_source
C C 0.0033 0.0016 'International Tables Vol C Tables 4.2.6.8 and 6.1.1.4'
H H 0.0000 0.0000 'International Tables Vol C Tables 4.2.6.8 and 6.1.1.4'
N N 0.0061 0.0033 'International Tables Vol C Tables 4.2.6.8 and 6.1.1.4'
O O 0.0106 0.0060 'International Tables Vol C Tables 4.2.6.8 and 6.1.1.4'

loop_
_geom_angle_atom_site_label_1
_geom_angle_atom_site_label_2
_geom_angle_atom_site_label_3
_geom_angle
N3 N4 C44 119.8(3)
C23 O1 C28 118.3(3)
C37 N3 N4 115.7(3)
C7 N1 N2 115.3(3)
C56 O3 C61 117.9(3)
N1 N2 C14 120.1(3)
N4 C44 C49 118.1(3)
N4 C44 C45 121.6(3)
C49 C44 C45 119.8(3)
N3 C37 C36 118.1(3)
N3 C37 C38 121.9(3)
C36 C37 C38 120.0(3)
C46 C45 C44 121.2(3)
C46 C45 H45 119.4
C44 C45 H45 119.4
N1 C7 C6 118.0(3)
N1 C7 C8 121.3(3)
C6 C7 C8 120.6(3)
O1 C23 C24 123.7(4)
O1 C23 C22 114.5(3)
C24 C23 C22 121.1(4)
C1 C6 C5 117.5(4)
C1 C6 C7 120.4(4)
C5 C6 C7 122.1(3)
C19 C18 C17 117.6(3)
C19 C18 C20 118.2(3)
C17 C18 C20 122.6(4)
C14 C19 C18 121.5(3)
C14 C19 H19 119.3
C18 C19 H19 119.3
C49 C48 C47 123.2(4)
C49 C48 H48 118.4
C47 C48 H48 118.4
C48 C49 C44 116.3(3)
C48 C49 C50 120.1(3)
C44 C49 C50 122.1(3)
C48 C47 C46 118.9(3)
C48 C47 C58 115.3(4)
C46 C47 C58 125.1(4)
C43 C38 C39 119.4(4)
C43 C38 C37 120.8(3)
C39 C38 C37 119.6(4)
N2 C14 C19 123.1(3)
N2 C14 C15 115.9(3)
C19 C14 C15 120.3(4)
C9 C8 C13 118.1(4)
C9 C8 C7 120.1(4)
C13 C8 C7 121.6(3)
C23 C22 C27 115.9(4)
C23 C22 C21 121.8(4)
C27 C22 C21 120.8(4)
C16 C15 C14 115.9(3)
C16 C15 C29 120.0(4)
C14 C15 C29 122.4(4)
C4 C5 C6 121.4(4)
C4 C5 H5 119.3
C6 C5 H5 119.3
C45 C46 C47 117.3(3)
C45 C46 C59 117.5(3)
C47 C46 C59 123.7(3)
C23 C24 C25 120.8(4)
C23 C24 H24 119.6
C25 C24 H24 119.6
O3 C56 C57 124.0(4)
O3 C56 C55 114.5(4)
C57 C56 C55 120.8(4)
C16 C17 C18 118.1(4)
C16 C17 C30 117.7(4)
C18 C17 C30 123.8(4)
C26 C25 C24 117.5(4)
C26 C25 C2 120.8(4)
C24 C25 C2 120.3(4)
C57 C52 C53 116.5(4)
C57 C52 C51 120.1(4)
C53 C52 C51 121.6(4)
C31 C36 C35 117.7(4)
C31 C36 C37 121.2(4)
C35 C36 C37 121.1(4)
C18 C20 C21 112.6(3)
C18 C20 H20A 109.1
C21 C20 H20A 109.1
C18 C20 H20B 109.1
C21 C20 H20B 109.1
H20A C20 H20B 107.8
C3 C4 C5 119.9(4)
C3 C4 H4 120.0
C5 C4 H4 120.0
C54 C55 C56 116.7(4)
C54 C55 C60 119.8(4)
C56 C55 C60 122.1(4)
C52 C57 C56 121.2(4)
C52 C57 H57 119.4
C56 C57 H57 119.4
C38 C39 C40 120.3(4)
C38 C39 H39 119.8
C40 C39 H39 119.8
C25 C26 C27 120.3(4)
C25 C26 H26 119.8
C27 C26 H26 119.8
C15 C16 C17 123.8(4)
C15 C16 H16 118.1
C17 C16 H16 118.1
C49 C50 C51 113.2(3)
C49 C50 H50A 108.9
C51 C50 H50A 108.9
C49 C50 H50B 108.9
C51 C50 H50B 108.9
H50A C50 H50B 107.8
C22 C27 C26 121.6(4)
C22 C27 H27 119.2
C26 C27 H27 119.2
C13 C12 C11 120.5(4)
C13 C12 H12 119.7
C11 C12 H12 119.7
C12 C13 C8 121.2(4)
C12 C13 H13 119.4
C8 C13 H13 119.4
C52 C51 C50 111.7(3)
C52 C51 H51A 109.3
C50 C51 H51A 109.3
C52 C51 H51B 109.3
C50 C51 H51B 109.3
H51A C51 H51B 107.9
O4 C58 C47 126.8(4)
O4 C58 H58 116.6
C47 C58 H58 116.6
C8 C9 C1A 120.2(4)
C8 C9 H9 119.9
C1A C9 H9 119.9
C54 C53 C52 121.0(4)
C54 C53 H53 119.5
C52 C53 H53 119.5
C38 C43 C42 119.9(4)
C38 C43 H43 120.1
C42 C43 H43 120.1
C46 C59 C60 111.6(3)
C46 C59 H59A 109.3
C60 C59 H59A 109.3
C46 C59 H59B 109.3
C60 C59 H59B 109.3
H59A C59 H59B 108.0
C41 C40 C39 120.2(4)
C41 C40 H40 119.9
C39 C40 H40 119.9
C55 C54 C53 121.3(4)
C55 C54 H54 119.3
C53 C54 H54 119.3
C10 C1 C6 120.9(4)
C10 C1 H1 119.6
C6 C1 H1 119.6
C15 C29 C2 112.0(3)
C15 C29 H29A 109.2
C2 C29 H29A 109.2
C15 C29 H29B 109.2
C2 C29 H29B 109.2
H29A C29 H29B 107.9
C55 C60 C59 112.2(3)
C55 C60 H60A 109.2
C59 C60 H60A 109.2
C55 C60 H60B 109.2
C59 C60 H60B 109.2
H60A C60 H60B 107.9
O1 C28 H28A 109.5
O1 C28 H28B 109.5
H28A C28 H28B 109.5
O1 C28 H28C 109.5
H28A C28 H28C 109.5
H28B C28 H28C 109.5
C1A C11 C12 118.4(4)
C1A C11 H11 120.8
C12 C11 H11 120.8
C36 C31 C32 121.3(4)
C36 C31 H31 119.3
C32 C31 H31 119.3
C10 C3 C4 120.0(4)
C10 C3 H3 120.0
C4 C3 H3 120.0
C25 C2 C29 112.2(3)
C25 C2 H2A 109.2
C29 C2 H2A 109.2
C25 C2 H2B 109.2
C29 C2 H2B 109.2
H2A C2 H2B 107.9
C3 C10 C1 120.3(4)
C3 C10 H10 119.8
C1 C10 H10 119.8
C22 C21 C20 111.6(3)
C22 C21 H21A 109.3
C20 C21 H21A 109.3
C22 C21 H21B 109.3
C20 C21 H21B 109.3
H21A C21 H21B 108.0
C40 C41 C42 121.3(4)
C40 C41 H41 119.3
C42 C41 H41 119.3
O2 C30 C17 127.2(4)
O2 C30 H30 116.4
C17 C30 H30 116.4
C11 C1A C9 121.6(4)
C11 C1A H1A 119.2
C9 C1A H1A 119.2
C36 C35 C34 120.1(4)
C36 C35 H35 120.0
C34 C35 H35 120.0
C33 C32 C31 121.5(5)
C33 C32 H32 119.3
C31 C32 H32 119.3
O3 C61 H61A 109.5
O3 C61 H61B 109.5
H61A C61 H61B 109.5
O3 C61 H61C 109.5
H61A C61 H61C 109.5
H61B C61 H61C 109.5
C41 C42 C43 118.9(4)
C41 C42 H42 120.6
C43 C42 H42 120.6
C32 C33 C34 117.2(5)
C32 C33 H33 121.4
C34 C33 H33 121.4
C33 C34 C35 122.2(5)
C33 C34 H34 118.9
C35 C34 H34 118.9

loop_
_geom_bond_atom_site_label_1
_geom_bond_atom_site_label_2
_geom_bond_distance
N4 N3 1.377(4)
N4 C44 1.386(4)
O1 C23 1.381(4)
O1 C28 1.427(4)
N3 C37 1.306(4)
N1 C7 1.298(4)
N1 N2 1.382(4)
O3 C56 1.379(4)
O3 C61 1.422(4)
N2 C14 1.390(4)
C44 C49 1.389(4)
C44 C45 1.410(4)
C37 C36 1.471(5)
C37 C38 1.501(5)
C45 C46 1.386(4)
C45 H45 0.9300
C7 C6 1.476(5)
C7 C8 1.493(5)
O4 C58 1.215(5)
C23 C24 1.381(5)
C23 C22 1.389(5)
C6 C1 1.388(5)
C6 C5 1.391(5)
C18 C19 1.393(4)
C18 C17 1.407(5)
C18 C20 1.507(5)
C19 C14 1.392(5)
C19 H19 0.9300
C48 C49 1.383(5)
C48 C47 1.386(5)
C48 H48 0.9300
C49 C50 1.519(5)
C47 C46 1.398(5)
C47 C58 1.474(5)
C38 C43 1.376(5)
C38 C39 1.376(5)
C14 C15 1.401(5)
C8 C9 1.375(5)
C8 C13 1.380(5)
C22 C27 1.391(5)
C22 C21 1.506(5)
C15 C16 1.382(5)
C15 C29 1.512(5)
C5 C4 1.373(5)
C5 H5 0.9300
C46 C59 1.513(5)
C24 C25 1.392(5)
C24 H24 0.9300
C56 C57 1.390(5)
C56 C55 1.396(5)
C17 C16 1.393(5)
C17 C30 1.472(6)
C25 C26 1.368(5)
C25 C2 1.511(5)
C52 C57 1.382(5)
C52 C53 1.395(5)
C52 C51 1.498(5)
C36 C31 1.373(5)
C36 C35 1.378(5)
C20 C21 1.578(5)
C20 H20A 0.9700
C20 H20B 0.9700
C4 C3 1.370(5)
C4 H4 0.9300
C55 C54 1.375(5)
C55 C60 1.512(5)
C57 H57 0.9300
O2 C30 1.207(5)
C39 C40 1.387(5)
C39 H39 0.9300
C26 C27 1.393(5)
C26 H26 0.9300
C16 H16 0.9300
C50 C51 1.574(5)
C50 H50A 0.9700
C50 H50B 0.9700
C27 H27 0.9300
C12 C13 1.371(5)
C12 C11 1.377(6)
C12 H12 0.9300
C13 H13 0.9300
C51 H51A 0.9700
C51 H51B 0.9700
C58 H58 0.9300
C9 C1A 1.383(6)
C9 H9 0.9300
C53 C54 1.388(5)
C53 H53 0.9300
C43 C42 1.408(5)
C43 H43 0.9300
C59 C60 1.573(5)
C59 H59A 0.9700
C59 H59B 0.9700
C40 C41 1.341(6)
C40 H40 0.9300
C54 H54 0.9300
C1 C10 1.378(5)
C1 H1 0.9300
C29 C2 1.581(5)
C29 H29A 0.9700
C29 H29B 0.9700
C60 H60A 0.9700
C60 H60B 0.9700
C28 H28A 0.9600
C28 H28B 0.9600
C28 H28C 0.9600
C11 C1A 1.357(6)
C11 H11 0.9300
C31 C32 1.377(6)
C31 H31 0.9300
C3 C10 1.368(6)
C3 H3 0.9300
C2 H2A 0.9700
C2 H2B 0.9700
C10 H10 0.9300
C21 H21A 0.9700
C21 H21B 0.9700
C41 C42 1.372(6)
C41 H41 0.9300
C30 H30 0.9300
C1A H1A 0.9300
C35 C34 1.384(6)
C35 H35 0.9300
C32 C33 1.366(6)
C32 H32 0.9300
C61 H61A 0.9600
C61 H61B 0.9600
C61 H61C 0.9600
C42 H42 0.9300
C33 C34 1.368(6)
C33 H33 0.9300
C34 H34 0.9300
